data_7015989
loop_
_publ_author_name
'Li, Wei'
'Barton, Phillip T.'
'Burwood, Ryan P.'
'Cheetham, Anthony K.'

_publ_section_title
;
 A 2D homochiral inorganic-organic framework exhibiting a spin-flop
 transition.
;
_journal_issue 27
_journal_name_full 'Dalton transactions (Cambridge, England : 2003)'
_journal_page_first 7147
_journal_page_last 7152
_journal_paper_doi 10.1039/c0dt01686a
_journal_volume 40
_journal_year 2011
_chemical_formula_moiety 'C18 H17 N3 O9 Zn'
_chemical_formula_sum 'C18 H17 N3 O9 Zn'
_chemical_formula_weight 484.72
_chemical_name_systematic
; 
 ? 
;
_space_group_IT_number 4
_symmetry_cell_setting monoclinic
_symmetry_space_group_name_Hall 'P 2yb'
_symmetry_space_group_name_H-M 'P 1 21 1'
_atom_sites_solution_hydrogens geom
_atom_sites_solution_primary direct
_atom_sites_solution_secondary difmap
_audit_creation_method SHELXL-97
_cell_angle_alpha 90.00
_cell_angle_beta 112.816(10)
_cell_angle_gamma 90.00
_cell_formula_units_Z 2
_cell_length_a 10.8701(9)
_cell_length_b 8.4038(5)
_cell_length_c 11.3838(10)
_cell_measurement_reflns_used 6263
_cell_measurement_temperature 120(2)
_cell_measurement_theta_max 29.2325
_cell_measurement_theta_min 3.0187
_cell_volume 958.54(15)
_computing_cell_refinement
;
CrysAlisPro, Oxford Diffraction Ltd.,
Version 1.171.34.34 (release 07-07-2010 CrysAlis171 .NET)
(compiled Jul  7 2010,16:04:54)
;
_computing_data_collection
;
CrysAlisPro, Oxford Diffraction Ltd.,
Version 1.171.34.34 (release 07-07-2010 CrysAlis171 .NET)
(compiled Jul  7 2010,16:04:54)
;
_computing_data_reduction
;
CrysAlisPro, Oxford Diffraction Ltd.,
Version 1.171.34.34 (release 07-07-2010 CrysAlis171 .NET)
(compiled Jul  7 2010,16:04:54)
;
_computing_structure_refinement 'SHELXL-97 (Sheldrick, 1997)'
_computing_structure_solution 'SHELXS-97 (Sheldrick, 1990)'
_diffrn_ambient_temperature 120(2)
_diffrn_measured_fraction_theta_full 0.991
_diffrn_measured_fraction_theta_max 0.991
_diffrn_measurement_device_type 'Xcalibur, Eos, Gemini ultra'
_diffrn_measurement_method '\w scans'
_diffrn_radiation_monochromator graphite
_diffrn_radiation_source 'fine-focus sealed tube'
_diffrn_radiation_type MoK\a
_diffrn_radiation_wavelength 0.71073
_diffrn_reflns_av_R_equivalents 0.0000
_diffrn_reflns_av_sigmaI/netI 0.0525
_diffrn_reflns_limit_h_max 13
_diffrn_reflns_limit_h_min -13
_diffrn_reflns_limit_k_max 10
_diffrn_reflns_limit_k_min -10
_diffrn_reflns_limit_l_max 13
_diffrn_reflns_limit_l_min -13
_diffrn_reflns_number 5770
_diffrn_reflns_theta_full 25.40
_diffrn_reflns_theta_max 25.40
_diffrn_reflns_theta_min 3.11
_diffrn_standards_decay_% 0
_diffrn_standards_interval_count 0
_diffrn_standards_number 0
_exptl_absorpt_coefficient_mu 1.341
_exptl_absorpt_correction_T_max 0.9360
_exptl_absorpt_correction_T_min 0.7752
_exptl_absorpt_correction_type multi-scan
_exptl_crystal_colour colorless
_exptl_crystal_density_diffrn 1.679
_exptl_crystal_density_method 'not measured'
_exptl_crystal_description sheet
_exptl_crystal_F_000 496
_exptl_crystal_size_max 0.20
_exptl_crystal_size_mid 0.15
_exptl_crystal_size_min 0.05
_refine_diff_density_max 0.506
_refine_diff_density_min -0.273
_refine_diff_density_rms 0.058
_refine_ls_abs_structure_details 'Flack H D (1983), Acta Cryst. A39, 876-881'
_refine_ls_abs_structure_Flack 0.567(13)
_refine_ls_extinction_method none
_refine_ls_goodness_of_fit_ref 1.065
_refine_ls_hydrogen_treatment mixed
_refine_ls_matrix_type full
_refine_ls_number_parameters 305
_refine_ls_number_reflns 5770
_refine_ls_number_restraints 7
_refine_ls_restrained_S_all 1.065
_refine_ls_R_factor_all 0.0411
_refine_ls_R_factor_gt 0.0380
_refine_ls_shift/su_max 0.000
_refine_ls_shift/su_mean 0.000
_refine_ls_structure_factor_coef Fsqd
_refine_ls_weighting_details 'calc w=1/[\s^2^(Fo^2^)+(0.0600P)^2^+0.2273P] where P=(Fo^2^+2Fc^2^)/3'
_refine_ls_weighting_scheme calc
_refine_ls_wR_factor_gt 0.1023
_refine_ls_wR_factor_ref 0.1033
_reflns_number_gt 5354
_reflns_number_total 5770
_reflns_threshold_expression >2sigma(I)
_cod_data_source_file c0dt01686a.txt
_cod_data_source_block Zn
_cod_original_cell_volume 958.54(13)
_cod_original_sg_symbol_H-M P21
_cod_database_code 7015989

loop_
_symmetry_equiv_pos_as_xyz
'x, y, z'
'-x, y+1/2, -z'

loop_
_atom_site_label
_atom_site_type_symbol
_atom_site_fract_x
_atom_site_fract_y
_atom_site_fract_z
_atom_site_U_iso_or_equiv
_atom_site_adp_type
_atom_site_occupancy
_atom_site_symmetry_multiplicity
_atom_site_calc_flag
_atom_site_refinement_flags
_atom_site_disorder_assembly
_atom_site_disorder_group
Zn1 Zn -0.14611(4) 1.15141(4) -0.08279(4) 0.00986(11) Uani 1 1 d . . .
O1 O -0.3512(3) 1.1083(3) -0.1560(3) 0.0131(7) Uani 1 1 d . . .
O2 O -0.4669(3) 0.8916(4) -0.2485(3) 0.0199(7) Uani 1 1 d . . .
O3 O -0.0604(2) 0.6663(4) 0.0333(2) 0.0118(6) Uani 1 1 d . . .
O4 O -0.1126(3) 0.8994(3) -0.0673(3) 0.0122(7) Uani 1 1 d . . .
O5 O -0.2191(4) 0.5831(4) 0.3716(3) 0.0318(8) Uani 1 1 d . . .
O6 O -0.3700(4) 0.7381(5) 0.3903(3) 0.0374(9) Uani 1 1 d . . .
O1W O -0.1906(4) 1.3954(4) -0.0953(3) 0.0175(7) Uani 1 1 d D . .
O2W O 0.6292(4) 0.5807(5) 0.7296(4) 0.0383(11) Uani 1 1 d D . .
O3W O 0.4818(4) 0.4706(5) 0.4925(4) 0.0345(9) Uani 1 1 d D . .
N1 N -0.3034(4) 0.6891(4) 0.3318(3) 0.0202(10) Uani 1 1 d . . .
N2 N -0.1288(3) 1.1627(6) 0.1121(3) 0.0130(7) Uani 1 1 d . . .
N3 N -0.1600(3) 1.1348(5) 0.7238(3) 0.0143(8) Uani 1 1 d . . .
C1 C -0.3634(4) 0.8932(5) -0.0249(4) 0.0130(9) Uani 1 1 d . . .
C2 C -0.2485(4) 0.8020(5) 0.0394(4) 0.0109(8) Uani 1 1 d . . .
C3 C -0.2324(4) 0.7315(5) 0.1550(4) 0.0148(9) Uani 1 1 d . . .
H3 H -0.1572 0.6659 0.1982 0.018 Uiso 1 1 calc R . .
C4 C -0.3268(4) 0.7579(5) 0.2067(4) 0.0164(9) Uani 1 1 d . . .
C5 C -0.4383(5) 0.8513(5) 0.1470(4) 0.0180(10) Uani 1 1 d . . .
H5 H -0.5002 0.8711 0.1856 0.022 Uiso 1 1 calc R . .
C6 C -0.4568(4) 0.9153(5) 0.0294(4) 0.0148(9) Uani 1 1 d . . .
H6 H -0.5349 0.9756 -0.0152 0.018 Uiso 1 1 calc R . .
C7 C -0.3941(4) 0.9696(5) -0.1545(4) 0.0123(9) Uani 1 1 d . . .
C8 C -0.1333(4) 0.7899(5) -0.0038(4) 0.0111(9) Uani 1 1 d . . .
C9 C -0.0267(4) 1.1057(5) 0.2139(4) 0.0152(10) Uani 1 1 d . . .
H9 H 0.0512 1.0706 0.2030 0.018 Uiso 1 1 calc R . .
C10 C -0.0303(4) 1.0959(5) 0.3340(4) 0.0160(10) Uani 1 1 d . . .
H10 H 0.0439 1.0543 0.4033 0.019 Uiso 1 1 calc R . .
C11 C -0.1432(4) 1.1476(7) 0.3525(3) 0.0134(7) Uani 1 1 d . . .
C12 C -0.2473(4) 1.2120(5) 0.2476(4) 0.0147(9) Uani 1 1 d . . .
H12 H -0.3247 1.2530 0.2566 0.018 Uiso 1 1 calc R . .
C13 C -0.2366(4) 1.2156(5) 0.1312(4) 0.0151(9) Uani 1 1 d . . .
H13 H -0.3091 1.2576 0.0604 0.018 Uiso 1 1 calc R . .
C14 C -0.2318(5) 1.2390(5) 0.6350(4) 0.0166(10) Uani 1 1 d . . .
H14 H -0.2866 1.3122 0.6561 0.020 Uiso 1 1 calc R . .
C15 C -0.2307(5) 1.2460(5) 0.5141(4) 0.0157(10) Uani 1 1 d . . .
H15 H -0.2827 1.3236 0.4549 0.019 Uiso 1 1 calc R . .
C16 C -0.1534(4) 1.1393(7) 0.4795(4) 0.0139(8) Uani 1 1 d . . .
C17 C -0.0837(4) 1.0245(5) 0.5698(4) 0.0164(9) Uani 1 1 d . . .
H17 H -0.0331 0.9452 0.5490 0.020 Uiso 1 1 calc R . .
C18 C -0.0885(4) 1.0265(5) 0.6888(4) 0.0161(9) Uani 1 1 d . . .
H18 H -0.0394 0.9484 0.7491 0.019 Uiso 1 1 calc R . .
H1A H -0.251(4) 1.447(6) -0.154(4) 0.031(16) Uiso 1 1 d D . .
H2A H 0.584(6) 0.546(8) 0.655(3) 0.06(2) Uiso 1 1 d D . .
H3A H 0.475(5) 0.457(6) 0.417(2) 0.031(15) Uiso 1 1 d D . .
H1B H -0.140(6) 1.453(7) -0.034(5) 0.07(2) Uiso 1 1 d D . .
H2B H 0.597(6) 0.673(3) 0.727(6) 0.05(2) Uiso 1 1 d D . .
H3B H 0.436(8) 0.400(8) 0.510(10) 0.13(4) Uiso 1 1 d D . .

loop_
_atom_site_aniso_label
_atom_site_aniso_U_11
_atom_site_aniso_U_22
_atom_site_aniso_U_33
_atom_site_aniso_U_23
_atom_site_aniso_U_13
_atom_site_aniso_U_12
Zn1 0.0135(2) 0.01035(18) 0.0069(2) 0.0002(3) 0.00521(17) -0.0003(2)
O1 0.0156(14) 0.0103(17) 0.0119(14) 0.0020(10) 0.0037(12) -0.0002(10)
O2 0.0226(18) 0.0199(16) 0.0136(17) -0.0007(13) 0.0030(14) -0.0028(13)
O3 0.0131(12) 0.0105(14) 0.0119(12) 0.0010(14) 0.0050(10) 0.0031(15)
O4 0.0183(17) 0.0105(14) 0.0118(17) 0.0017(13) 0.0100(15) 0.0012(13)
O5 0.033(2) 0.0395(19) 0.024(2) 0.0168(16) 0.0123(17) 0.0071(16)
O6 0.051(3) 0.049(2) 0.024(2) 0.0033(18) 0.029(2) 0.0020(19)
O1W 0.0219(18) 0.0142(16) 0.0118(18) -0.0016(14) 0.0016(15) -0.0009(15)
O2W 0.051(3) 0.0237(18) 0.021(2) -0.0026(17) -0.007(2) 0.0145(19)
O3W 0.046(2) 0.044(2) 0.0134(19) -0.0028(17) 0.0111(18) -0.0075(19)
N1 0.0192(19) 0.029(3) 0.0156(19) 0.0004(15) 0.0106(17) -0.0074(16)
N2 0.0149(16) 0.0115(17) 0.0129(16) 0.002(2) 0.0058(14) -0.0007(19)
N3 0.0153(16) 0.018(2) 0.0091(15) 0.0000(19) 0.0041(14) 0.0027(18)
C1 0.016(2) 0.0094(19) 0.014(2) -0.0033(16) 0.0050(18) -0.0050(17)
C2 0.014(2) 0.0089(19) 0.012(2) -0.0035(16) 0.0068(17) -0.0049(16)
C3 0.014(2) 0.013(2) 0.017(2) 0.0011(18) 0.0059(19) -0.0010(18)
C4 0.021(2) 0.017(2) 0.011(2) -0.0004(18) 0.0063(19) -0.0051(18)
C5 0.021(2) 0.018(2) 0.020(3) -0.0043(19) 0.013(2) -0.0076(19)
C6 0.015(2) 0.013(2) 0.017(2) -0.0004(18) 0.0071(18) -0.0009(19)
C7 0.0053(19) 0.016(2) 0.016(2) -0.0015(17) 0.0046(18) -0.0003(17)
C8 0.013(2) 0.013(2) 0.006(2) -0.0052(16) 0.0019(17) -0.0037(17)
C9 0.014(2) 0.018(2) 0.015(2) -0.0012(16) 0.0078(17) 0.0036(16)
C10 0.019(2) 0.018(2) 0.008(2) 0.0000(16) 0.0025(18) 0.0012(17)
C11 0.0201(18) 0.0098(16) 0.0111(18) -0.001(3) 0.0068(16) -0.002(2)
C12 0.015(2) 0.020(2) 0.011(2) -0.0021(17) 0.0071(19) 0.0009(17)
C13 0.018(2) 0.018(2) 0.010(2) 0.0055(17) 0.0056(18) 0.0052(17)
C14 0.023(3) 0.015(2) 0.013(2) 0.0001(18) 0.009(2) 0.0076(19)
C15 0.021(2) 0.016(2) 0.011(2) 0.0030(18) 0.007(2) 0.0055(18)
C16 0.0166(18) 0.016(2) 0.0082(18) -0.002(2) 0.0036(17) -0.002(2)
C17 0.020(2) 0.016(2) 0.014(2) 0.0005(19) 0.0088(19) 0.0045(19)
C18 0.019(2) 0.016(2) 0.013(2) 0.0014(19) 0.0057(19) 0.0010(19)

loop_
_atom_type_symbol
_atom_type_description
_atom_type_scat_dispersion_real
_atom_type_scat_dispersion_imag
_atom_type_scat_source
C C 0.0033 0.0016 'International Tables Vol C Tables 4.2.6.8 and 6.1.1.4'
H H 0.0000 0.0000 'International Tables Vol C Tables 4.2.6.8 and 6.1.1.4'
N N 0.0061 0.0033 'International Tables Vol C Tables 4.2.6.8 and 6.1.1.4'
O O 0.0106 0.0060 'International Tables Vol C Tables 4.2.6.8 and 6.1.1.4'
Zn Zn 0.2839 1.4301 'International Tables Vol C Tables 4.2.6.8 and 6.1.1.4'

loop_
_geom_angle_atom_site_label_1
_geom_angle_atom_site_label_2
_geom_angle_atom_site_label_3
_geom_angle
_geom_angle_site_symmetry_1
_geom_angle_site_symmetry_3
_geom_angle_publ_flag
O1 Zn1 O3 170.00(11) . 2 ?
O1 Zn1 O1W 87.70(12) . . ?
O3 Zn1 O1W 98.91(14) 2 . ?
O1 Zn1 O4 89.01(11) . . ?
O3 Zn1 O4 84.64(13) 2 . ?
O1W Zn1 O4 176.09(15) . . ?
O1 Zn1 N3 86.56(12) . 1_554 ?
O3 Zn1 N3 85.51(12) 2 1_554 ?
O1W Zn1 N3 94.06(15) . 1_554 ?
O4 Zn1 N3 87.85(14) . 1_554 ?
O1 Zn1 N2 94.12(12) . . ?
O3 Zn1 N2 93.68(11) 2 . ?
O1W Zn1 N2 87.29(15) . . ?
O4 Zn1 N2 90.84(15) . . ?
N3 Zn1 N2 178.52(18) 1_554 . ?
C7 O1 Zn1 120.0(3) . . ?
C8 O3 Zn1 126.9(3) . 2_545 ?
C8 O4 Zn1 135.7(3) . . ?
Zn1 O1W H1A 129(4) . . ?
Zn1 O1W H1B 116(5) . . ?
H1A O1W H1B 114(6) . . ?
H2A O2W H2B 102(6) . . ?
H3A O3W H3B 109(8) . . ?
O6 N1 O5 123.6(4) . . ?
O6 N1 C4 118.5(4) . . ?
O5 N1 C4 117.8(4) . . ?
C9 N2 C13 117.2(3) . . ?
C9 N2 Zn1 125.8(3) . . ?
C13 N2 Zn1 116.6(3) . . ?
C14 N3 C18 116.8(3) . . ?
C14 N3 Zn1 121.4(3) . 1_556 ?
C18 N3 Zn1 121.6(3) . 1_556 ?
C6 C1 C2 119.7(4) . . ?
C6 C1 C7 116.8(4) . . ?
C2 C1 C7 123.5(4) . . ?
C3 C2 C1 119.0(4) . . ?
C3 C2 C8 117.5(4) . . ?
C1 C2 C8 123.1(4) . . ?
C4 C3 C2 119.5(4) . . ?
C4 C3 H3 120.3 . . ?
C2 C3 H3 120.3 . . ?
C5 C4 C3 122.4(4) . . ?
C5 C4 N1 119.4(4) . . ?
C3 C4 N1 118.2(4) . . ?
C4 C5 C6 117.9(4) . . ?
C4 C5 H5 121.1 . . ?
C6 C5 H5 121.1 . . ?
C5 C6 C1 121.4(4) . . ?
C5 C6 H6 119.3 . . ?
C1 C6 H6 119.3 . . ?
O2 C7 O1 126.3(4) . . ?
O2 C7 C1 116.1(4) . . ?
O1 C7 C1 117.4(4) . . ?
O4 C8 O3 124.5(4) . . ?
O4 C8 C2 119.8(4) . . ?
O3 C8 C2 115.6(4) . . ?
N2 C9 C10 122.8(4) . . ?
N2 C9 H9 118.6 . . ?
C10 C9 H9 118.6 . . ?
C9 C10 C11 119.6(4) . . ?
C9 C10 H10 120.2 . . ?
C11 C10 H10 120.2 . . ?
C10 C11 C12 117.4(4) . . ?
C10 C11 C16 122.2(4) . . ?
C12 C11 C16 120.4(4) . . ?
C13 C12 C11 119.3(4) . . ?
C13 C12 H12 120.4 . . ?
C11 C12 H12 120.4 . . ?
N2 C13 C12 123.6(4) . . ?
N2 C13 H13 118.2 . . ?
C12 C13 H13 118.2 . . ?
N3 C14 C15 123.6(4) . . ?
N3 C14 H14 118.2 . . ?
C15 C14 H14 118.2 . . ?
C14 C15 C16 119.7(4) . . ?
C14 C15 H15 120.2 . . ?
C16 C15 H15 120.2 . . ?
C15 C16 C17 117.0(4) . . ?
C15 C16 C11 121.7(4) . . ?
C17 C16 C11 121.4(4) . . ?
C18 C17 C16 119.9(4) . . ?
C18 C17 H17 120.1 . . ?
C16 C17 H17 120.1 . . ?
N3 C18 C17 122.9(4) . . ?
N3 C18 H18 118.5 . . ?
C17 C18 H18 118.5 . . ?

loop_
_geom_bond_atom_site_label_1
_geom_bond_atom_site_label_2
_geom_bond_distance
_geom_bond_site_symmetry_2
_geom_bond_publ_flag
Zn1 O1 2.087(3) . ?
Zn1 O3 2.095(3) 2 ?
Zn1 O1W 2.098(3) . ?
Zn1 O4 2.145(3) . ?
Zn1 N3 2.152(3) 1_554 ?
Zn1 N2 2.155(3) . ?
O1 C7 1.258(5) . ?
O2 C7 1.242(5) . ?
O3 C8 1.275(5) . ?
O3 Zn1 2.095(3) 2_545 ?
O4 C8 1.243(5) . ?
O5 N1 1.231(5) . ?
O6 N1 1.229(5) . ?
O1W H1A 0.851(10) . ?
O1W H1B 0.851(10) . ?
O2W H2A 0.847(10) . ?
O2W H2B 0.845(10) . ?
O3W H3A 0.848(10) . ?
O3W H3B 0.848(10) . ?
N1 C4 1.465(6) . ?
N2 C9 1.344(5) . ?
N2 C13 1.347(5) . ?
N3 C14 1.336(6) . ?
N3 C18 1.354(6) . ?
N3 Zn1 2.152(3) 1_556 ?
C1 C6 1.391(6) . ?
C1 C2 1.405(6) . ?
C1 C7 1.522(6) . ?
C2 C3 1.391(6) . ?
C2 C8 1.516(6) . ?
C3 C4 1.385(6) . ?
C3 H3 0.9500 . ?
C4 C5 1.381(6) . ?
C5 C6 1.383(6) . ?
C5 H5 0.9500 . ?
C6 H6 0.9500 . ?
C9 C10 1.385(6) . ?
C9 H9 0.9500 . ?
C10 C11 1.393(6) . ?
C10 H10 0.9500 . ?
C11 C12 1.398(6) . ?
C11 C16 1.494(4) . ?
C12 C13 1.374(6) . ?
C12 H12 0.9500 . ?
C13 H13 0.9500 . ?
C14 C15 1.383(6) . ?
C14 H14 0.9500 . ?
C15 C16 1.386(7) . ?
C15 H15 0.9500 . ?
C16 C17 1.399(7) . ?
C17 C18 1.376(6) . ?
C17 H17 0.9500 . ?
C18 H18 0.9500 . ?
